data_4022484
loop_
_publ_author_name
'Mathieu Turbiez'
'Pierre Fr\`ere'
'Jean Roncali'

_publ_section_title
;
 Stable and Soluble Oligo(3,4-ethylenedioxythiophene)s
 End-Capped with Alkyl Chains
;
_journal_name_full 'Journal of Organic Chemistry'
_journal_page_first 5357
_journal_page_last 5360
_journal_paper_doi 10.1021/jo0345493
_journal_volume 68
_journal_year 2003
_chemical_formula_sum 'C30 H38 O6 S3'
_chemical_formula_weight 590.78
_chemical_melting_point 473.15
_chemical_name_systematic
;
  5,5''-Bis(n-hexyl)-2,2':5,2''-ter(3,4-ethylenedioxythiophene
;
_space_group_IT_number 2
_symmetry_cell_setting triclinic
_symmetry_space_group_name_Hall '-P 1'
_symmetry_space_group_name_H-M 'P -1'
_atom_sites_solution_hydrogens geom
_atom_sites_solution_primary direct
_atom_sites_solution_secondary difmap
_audit_creation_method SHELXL-97
_cell_angle_alpha 93.270(10)
_cell_angle_beta 104.640(10)
_cell_angle_gamma 89.430(10)
_cell_formula_units_Z 2
_cell_length_a 4.920(10)
_cell_length_b 37.11(5)
_cell_length_c 8.360(10)
_cell_measurement_temperature 293(2)
_cell_volume 1474(4)
_computing_structure_refinement 'SHELXL-97 (Sheldrick, 1997)'
_diffrn_ambient_temperature 293(2)
_diffrn_measured_fraction_theta_full 0.738
_diffrn_measured_fraction_theta_max 0.738
_diffrn_radiation_monochromator graphite
_diffrn_radiation_source 'fine-focus sealed tube'
_diffrn_radiation_type MoK\a
_diffrn_radiation_wavelength 0.71073
_diffrn_reflns_av_R_equivalents 0.0548
_diffrn_reflns_av_sigmaI/netI 0.1017
_diffrn_reflns_limit_h_max 5
_diffrn_reflns_limit_h_min -5
_diffrn_reflns_limit_k_max 42
_diffrn_reflns_limit_k_min -41
_diffrn_reflns_limit_l_max 9
_diffrn_reflns_limit_l_min -9
_diffrn_reflns_number 5479
_diffrn_reflns_theta_full 23.85
_diffrn_reflns_theta_max 23.85
_diffrn_reflns_theta_min 1.65
_exptl_absorpt_coefficient_mu 0.293
_exptl_crystal_colour yellow
_exptl_crystal_density_diffrn 1.331
_exptl_crystal_density_method 'not measured'
_exptl_crystal_F_000 628
_exptl_crystal_size_max 0.2
_exptl_crystal_size_mid 0.05
_exptl_crystal_size_min 0.01
_refine_diff_density_max 0.293
_refine_diff_density_min -0.286
_refine_diff_density_rms 0.057
_refine_ls_extinction_method none
_refine_ls_goodness_of_fit_ref 1.014
_refine_ls_hydrogen_treatment mixed
_refine_ls_matrix_type full
_refine_ls_number_parameters 352
_refine_ls_number_reflns 3377
_refine_ls_number_restraints 0
_refine_ls_restrained_S_all 1.014
_refine_ls_R_factor_all 0.1008
_refine_ls_R_factor_gt 0.0579
_refine_ls_shift/su_max 0.000
_refine_ls_shift/su_mean 0.000
_refine_ls_structure_factor_coef Fsqd
_refine_ls_weighting_details 'calc w=1/[\s^2^(Fo^2^)+(0.0661P)^2^+0.0000P] where P=(Fo^2^+2Fc^2^)/3'
_refine_ls_weighting_scheme calc
_refine_ls_wR_factor_gt 0.1308
_refine_ls_wR_factor_ref 0.1429
_reflns_number_gt 2083
_reflns_number_total 3377
_reflns_threshold_expression >2sigma(I)
_cod_data_source_file jo0345493si20030509_054112.cif
_cod_data_source_block 3E
_cod_depositor_comments
;
The following automatic conversions were performed:

'_chemical_melting_point' value '200_degC' was changed to '473.15' -
it was converted from degrees Celsius(C) to Kelvins(K).

Automatic conversion script
Id: cif_fix_values 1646 2011-03-28 12:23:43Z adriana 
;
_cod_database_code 4022484

loop_
_symmetry_equiv_pos_as_xyz
'x, y, z'
'-x, -y, -z'

loop_
_atom_site_label
_atom_site_type_symbol
_atom_site_fract_x
_atom_site_fract_y
_atom_site_fract_z
_atom_site_U_iso_or_equiv
_atom_site_adp_type
_atom_site_occupancy
_atom_site_symmetry_multiplicity
_atom_site_calc_flag
_atom_site_refinement_flags
S1 S 0.9370(3) 0.32941(4) 0.79538(15) 0.0360(4) Uani 1 1 d .
S3 S 2.0418(4) 0.17408(4) 0.80238(16) 0.0388(5) Uani 1 1 d .
S2 S 1.5856(3) 0.25425(4) 1.04956(14) 0.0357(5) Uani 1 1 d .
O3 O 1.2187(8) 0.28048(10) 0.6048(3) 0.0345(10) Uani 1 1 d .
O4 O 1.6048(9) 0.22041(10) 0.6024(4) 0.0385(11) Uani 1 1 d .
O5 O 1.8587(9) 0.18973(10) 1.2267(4) 0.0390(11) Uani 1 1 d .
O2 O 1.3866(8) 0.31643(10) 1.2428(4) 0.0372(11) Uani 1 1 d .
O6 O 2.2261(9) 0.12735(10) 1.2185(4) 0.0406(11) Uani 1 1 d .
O1 O 0.9704(9) 0.37346(10) 1.2330(4) 0.0417(11) Uani 1 1 d .
C01 C 0.8399(13) 0.35911(15) 0.9402(6) 0.0332(16) Uani 1 1 d .
C08 C 1.6903(13) 0.22630(14) 0.9005(6) 0.0283(14) Uani 1 1 d .
C03 C 1.2008(13) 0.32613(14) 1.0967(5) 0.0299(15) Uani 1 1 d .
C02 C 0.9970(13) 0.35371(15) 1.0916(6) 0.0331(16) Uani 1 1 d .
C014 C 1.8775(12) 0.19596(15) 0.9428(5) 0.0307(15) Uani 1 1 d .
C16 C 0.7237(14) 0.42297(17) 0.8546(7) 0.0485(18) Uani 1 1 d .
H16B H 0.8564 0.4321 0.9551 0.058 Uiso 1 1 calc R
H16A H 0.8247 0.4195 0.7691 0.058 Uiso 1 1 calc R
C07 C 1.5617(13) 0.23703(14) 0.7456(5) 0.0280(15) Uani 1 1 d .
C10 C 1.4003(14) 0.34384(16) 1.3742(6) 0.0450(18) Uani 1 1 d .
H10B H 1.5091 0.3642 1.3566 0.054 Uiso 1 1 calc R
H10A H 1.4950 0.3342 1.4792 0.054 Uiso 1 1 calc R
C15 C 0.6115(14) 0.38646(16) 0.8854(6) 0.0399(16) Uani 1 1 d .
H15B H 0.5079 0.3899 0.9696 0.048 Uiso 1 1 calc R
H15A H 0.4816 0.3771 0.7844 0.048 Uiso 1 1 calc R
C019 C 2.2088(13) 0.14272(15) 0.9404(6) 0.0340(15) Uani 1 1 d .
C12 C 1.4847(13) 0.24121(16) 0.4592(5) 0.0356(16) Uani 1 1 d .
H12B H 1.4702 0.2261 0.3587 0.043 Uiso 1 1 calc R
H12A H 1.6074 0.2614 0.4576 0.043 Uiso 1 1 calc R
C05 C 1.3628(12) 0.27981(14) 0.9024(5) 0.0271(14) Uani 1 1 d .
C06 C 1.3778(13) 0.26618(15) 0.7467(6) 0.0293(15) Uani 1 1 d .
C11 C 1.2006(13) 0.25493(16) 0.4640(6) 0.0378(16) Uani 1 1 d .
H11A H 1.1168 0.2666 0.3624 0.045 Uiso 1 1 calc R
H11B H 1.0808 0.2348 0.4717 0.045 Uiso 1 1 calc R
C024 C 2.1305(14) 0.14903(15) 1.0863(6) 0.0336(15) Uani 1 1 d .
C025 C 1.9532(13) 0.17874(14) 1.0894(6) 0.0304(15) Uani 1 1 d .
C09 C 1.1124(15) 0.35637(18) 1.3812(6) 0.0510(19) Uani 1 1 d .
H09B H 1.0022 0.3359 1.3958 0.061 Uiso 1 1 calc R
H09A H 1.1279 0.3733 1.4759 0.061 Uiso 1 1 calc R
C22 C 2.2189(16) 0.07704(17) 0.8453(8) 0.055(2) Uani 1 1 d .
H22A H 2.1543 0.0704 0.9402 0.066 Uiso 1 1 calc R
H22B H 2.0539 0.0806 0.7556 0.066 Uiso 1 1 calc R
C21 C 2.3751(14) 0.11256(15) 0.8892(6) 0.0408(17) Uani 1 1 d .
H21B H 2.5409 0.1091 0.9786 0.049 Uiso 1 1 calc R
H21A H 2.4379 0.1194 0.7942 0.049 Uiso 1 1 calc R
C18 C 0.6100(15) 0.48773(17) 0.7750(7) 0.054(2) Uani 1 1 d .
H18A H 0.7377 0.4968 0.8776 0.065 Uiso 1 1 calc R
H18B H 0.7169 0.4846 0.6924 0.065 Uiso 1 1 calc R
C04 C 1.1974(12) 0.30933(14) 0.9458(6) 0.0275(14) Uani 1 1 d .
C17 C 0.4964(15) 0.45108(16) 0.8020(7) 0.0482(18) Uani 1 1 d .
H17B H 0.3926 0.4541 0.8863 0.058 Uiso 1 1 calc R
H17A H 0.3660 0.4422 0.7001 0.058 Uiso 1 1 calc R
C24 C 2.2300(18) 0.00990(18) 0.7622(8) 0.067(2) Uani 1 1 d .
H24A H 2.1741 0.0044 0.8614 0.080 Uiso 1 1 calc R
H24B H 2.0599 0.0124 0.6747 0.080 Uiso 1 1 calc R
C14 C 2.1717(14) 0.14390(16) 1.3679(6) 0.0397(17) Uani 1 1 d .
H14B H 2.3128 0.1623 1.4137 0.048 Uiso 1 1 calc R
H14A H 2.1873 0.1258 1.4489 0.048 Uiso 1 1 calc R
C23 C 2.3837(16) 0.04580(17) 0.7943(8) 0.057(2) Uani 1 1 d .
H23A H 2.5553 0.0432 0.8806 0.068 Uiso 1 1 calc R
H23B H 2.4367 0.0516 0.6946 0.068 Uiso 1 1 calc R
C13 C 1.8876(14) 0.16054(16) 1.3375(6) 0.0400(17) Uani 1 1 d .
H13A H 1.7464 0.1422 1.2899 0.048 Uiso 1 1 calc R
H13B H 1.8552 0.1697 1.4421 0.048 Uiso 1 1 calc R
C19 C 0.3840(17) 0.51560(18) 0.7195(8) 0.066(2) Uani 1 1 d .
H19A H 0.2772 0.5189 0.8022 0.080 Uiso 1 1 calc R
H19B H 0.2562 0.5067 0.6169 0.080 Uiso 1 1 calc R
C25 C 2.3933(19) -0.02172(19) 0.7138(9) 0.077(3) Uani 1 1 d .
H25B H 2.5598 -0.0250 0.8030 0.092 Uiso 1 1 calc R
H25A H 2.4551 -0.0160 0.6168 0.092 Uiso 1 1 calc R
C20 C 0.503(2) 0.55215(19) 0.6930(9) 0.091(3) Uani 1 1 d .
H20B H 0.3516 0.5687 0.6577 0.137 Uiso 1 1 calc R
H20C H 0.6061 0.5492 0.6098 0.137 Uiso 1 1 calc R
H20A H 0.6260 0.5615 0.7950 0.137 Uiso 1 1 calc R
C26 C 2.231(2) -0.0570(2) 0.6764(10) 0.104(3) Uani 1 1 d .
H26C H 2.3484 -0.0757 0.6469 0.156 Uiso 1 1 calc R
H26B H 2.0682 -0.0544 0.5860 0.156 Uiso 1 1 calc R
H26A H 2.1727 -0.0634 0.7725 0.156 Uiso 1 1 calc R

loop_
_atom_site_aniso_label
_atom_site_aniso_U_11
_atom_site_aniso_U_22
_atom_site_aniso_U_33
_atom_site_aniso_U_23
_atom_site_aniso_U_13
_atom_site_aniso_U_12
S1 0.0344(12) 0.0379(9) 0.0336(7) 0.0080(6) 0.0041(6) 0.0098(9)
S3 0.0450(13) 0.0415(9) 0.0348(7) 0.0120(6) 0.0172(7) 0.0151(9)
S2 0.0419(12) 0.0372(9) 0.0284(7) 0.0096(6) 0.0083(7) 0.0151(9)
O3 0.041(3) 0.040(2) 0.0225(18) 0.0116(16) 0.0055(17) 0.012(2)
O4 0.048(3) 0.039(2) 0.0296(19) 0.0101(17) 0.0115(18) 0.012(2)
O5 0.049(3) 0.040(2) 0.0305(19) 0.0107(17) 0.0142(18) 0.017(2)
O2 0.039(3) 0.042(2) 0.0292(18) 0.0087(17) 0.0051(17) 0.015(2)
O6 0.045(3) 0.040(2) 0.039(2) 0.0154(18) 0.0128(18) 0.016(2)
O1 0.049(3) 0.039(2) 0.039(2) 0.0064(18) 0.0140(19) 0.019(2)
C01 0.032(5) 0.036(3) 0.033(3) 0.012(3) 0.010(3) 0.008(3)
C08 0.027(4) 0.024(3) 0.034(3) 0.006(2) 0.007(3) 0.004(3)
C03 0.031(5) 0.030(3) 0.028(3) 0.012(2) 0.003(2) 0.001(3)
C02 0.033(5) 0.031(3) 0.039(3) 0.007(3) 0.014(3) 0.007(3)
C014 0.029(5) 0.033(3) 0.027(3) 0.006(2) 0.003(2) 0.006(3)
C16 0.041(5) 0.046(4) 0.060(4) 0.019(3) 0.012(3) 0.017(4)
C07 0.032(4) 0.027(3) 0.027(3) 0.003(2) 0.012(3) 0.003(3)
C10 0.049(5) 0.045(4) 0.039(3) 0.000(3) 0.008(3) 0.008(4)
C15 0.037(5) 0.042(4) 0.042(3) 0.012(3) 0.010(3) 0.006(4)
C019 0.032(5) 0.030(3) 0.041(3) 0.010(2) 0.010(3) 0.013(3)
C12 0.043(5) 0.046(4) 0.020(3) 0.012(2) 0.011(3) 0.013(4)
C05 0.031(4) 0.025(3) 0.025(3) 0.008(2) 0.006(2) 0.005(3)
C06 0.031(5) 0.029(3) 0.031(3) 0.012(2) 0.010(3) -0.002(3)
C11 0.042(5) 0.041(4) 0.028(3) 0.004(3) 0.006(3) 0.006(4)
C024 0.040(5) 0.026(3) 0.032(3) 0.005(2) 0.005(3) 0.006(3)
C025 0.037(5) 0.024(3) 0.031(3) 0.001(2) 0.010(3) 0.005(3)
C09 0.056(6) 0.056(4) 0.042(3) 0.011(3) 0.012(3) 0.020(4)
C22 0.058(6) 0.045(4) 0.061(4) -0.004(3) 0.017(4) 0.012(4)
C21 0.043(5) 0.037(4) 0.044(3) 0.008(3) 0.014(3) 0.015(4)
C18 0.056(6) 0.043(4) 0.066(4) 0.020(3) 0.014(4) 0.008(4)
C04 0.026(4) 0.027(3) 0.030(3) 0.010(2) 0.006(2) 0.008(3)
C17 0.051(5) 0.043(4) 0.053(3) 0.016(3) 0.013(3) 0.005(4)
C24 0.084(7) 0.049(5) 0.066(4) -0.005(3) 0.017(4) 0.004(5)
C14 0.037(5) 0.045(4) 0.037(3) 0.015(3) 0.007(3) 0.013(4)
C23 0.067(6) 0.041(4) 0.061(4) 0.001(3) 0.017(4) 0.013(4)
C13 0.052(5) 0.039(4) 0.031(3) 0.012(3) 0.013(3) 0.007(4)
C19 0.089(7) 0.043(4) 0.068(4) 0.022(3) 0.018(4) 0.018(5)
C25 0.105(8) 0.042(5) 0.082(5) 0.005(4) 0.022(5) 0.009(5)
C20 0.145(10) 0.043(5) 0.092(5) 0.028(4) 0.036(5) 0.017(6)
C26 0.150(11) 0.038(5) 0.111(6) 0.005(4) 0.009(6) 0.006(6)

loop_
_atom_type_symbol
_atom_type_description
_atom_type_scat_dispersion_real
_atom_type_scat_dispersion_imag
_atom_type_scat_source
C C 0.0033 0.0016 'International Tables Vol C Tables 4.2.6.8 and 6.1.1.4'
H H 0.0000 0.0000 'International Tables Vol C Tables 4.2.6.8 and 6.1.1.4'
O O 0.0106 0.0060 'International Tables Vol C Tables 4.2.6.8 and 6.1.1.4'
S S 0.1246 0.1234 'International Tables Vol C Tables 4.2.6.8 and 6.1.1.4'

loop_
_geom_angle_atom_site_label_1
_geom_angle_atom_site_label_2
_geom_angle_atom_site_label_3
_geom_angle
C04 S1 C01 93.0(3)
C019 S3 C014 94.2(3)
C05 S2 C08 93.6(3)
C06 O3 C11 109.9(4)
C07 O4 C12 111.4(4)
C025 O5 C13 109.8(4)
C03 O2 C10 111.1(4)
C024 O6 C14 110.8(4)
C02 O1 C09 111.7(5)
C02 C01 C15 129.3(5)
C02 C01 S1 110.2(5)
C15 C01 S1 120.4(4)
C07 C08 C014 127.6(4)
C07 C08 S2 109.6(4)
C014 C08 S2 122.7(3)
C04 C03 O2 122.4(5)
C04 C03 C02 114.6(5)
O2 C03 C02 123.0(5)
C01 C02 O1 123.7(6)
C01 C02 C03 114.0(5)
O1 C02 C03 122.3(5)
C025 C014 C08 129.0(5)
C025 C014 S3 108.2(4)
C08 C014 S3 122.7(3)
C17 C16 C15 113.8(6)
C08 C07 O4 123.3(5)
C08 C07 C06 113.5(4)
O4 C07 C06 123.3(4)
O2 C10 C09 111.3(5)
C01 C15 C16 113.1(5)
C024 C019 C21 129.6(5)
C024 C019 S3 108.3(4)
C21 C019 S3 121.8(4)
O4 C12 C11 110.9(4)
C06 C05 C04 129.1(4)
C06 C05 S2 107.9(4)
C04 C05 S2 123.0(3)
O3 C06 C05 121.3(5)
O3 C06 C07 123.3(4)
C05 C06 C07 115.4(4)
O3 C11 C12 110.8(5)
C019 C024 O6 121.1(5)
C019 C024 C025 114.9(4)
O6 C024 C025 124.0(4)
C014 C025 O5 122.6(5)
C014 C025 C024 114.4(4)
O5 C025 C024 123.1(4)
O1 C09 C10 111.7(5)
C23 C22 C21 115.9(6)
C019 C21 C22 114.7(6)
C19 C18 C17 113.8(6)
C03 C04 C05 130.7(5)
C03 C04 S1 108.2(4)
C05 C04 S1 121.2(4)
C16 C17 C18 113.6(6)
C25 C24 C23 115.7(7)
O6 C14 C13 112.2(4)
C22 C23 C24 115.0(6)
O5 C13 C14 111.7(5)
C18 C19 C20 112.8(7)
C24 C25 C26 114.5(8)

loop_
_geom_bond_atom_site_label_1
_geom_bond_atom_site_label_2
_geom_bond_distance
S1 C04 1.747(6)
S1 C01 1.743(5)
S3 C019 1.736(6)
S3 C014 1.746(5)
S2 C05 1.745(5)
S2 C08 1.749(5)
O3 C06 1.377(6)
O3 C11 1.454(6)
O4 C07 1.378(6)
O4 C12 1.455(6)
O5 C025 1.384(6)
O5 C13 1.448(6)
O2 C03 1.392(7)
O2 C10 1.443(6)
O6 C024 1.386(6)
O6 C14 1.445(6)
O1 C02 1.389(6)
O1 C09 1.438(6)
C01 C02 1.331(8)
C01 C15 1.508(8)
C08 C07 1.370(7)
C08 C014 1.450(7)
C03 C04 1.371(7)
C03 C02 1.421(8)
C014 C025 1.379(7)
C16 C17 1.521(8)
C16 C15 1.528(8)
C07 C06 1.405(7)
C10 C09 1.500(9)
C019 C024 1.377(7)
C019 C21 1.486(8)
C12 C11 1.492(8)
C05 C06 1.389(7)
C05 C04 1.443(7)
C024 C025 1.402(8)
C22 C23 1.511(8)
C22 C21 1.512(8)
C18 C19 1.514(9)
C18 C17 1.526(8)
C24 C25 1.509(9)
C24 C23 1.515(9)
C14 C13 1.490(8)
C19 C20 1.532(9)
C25 C26 1.517(10)

loop_
_cod_related_entry_id
_cod_related_entry_database
_cod_related_entry_code
1 ChemSpider 9988627
